data_4505197
loop_
_publ_author_name
'Succaw, Gary L.'
'Weakley, Timothy J. R.'
'Han, Fusan'
'Doxsee, Kenneth M.'

_publ_section_title
;
 Crystal Engineering with Bis(thiourea) Derivatives&#x2020;
;
_journal_issue 6
_journal_name_full 'Crystal Growth &amp; Design'
_journal_page_first 2288
_journal_paper_doi 10.1021/cg050162c
_journal_volume 5
_journal_year 2005
_chemical_formula_sum 'C23 H40 N4 S2'
_chemical_formula_weight 436.71
_chemical_name_systematic
;
  ?
;
_space_group_IT_number 88
_symmetry_space_group_name_Hall '-I 4ad'
_symmetry_space_group_name_H-M 'I 41/a :2'
_atom_sites_solution_hydrogens geom
_atom_sites_solution_primary direct
_atom_sites_solution_secondary difmap
_audit_creation_method SHELXL-97
_cell_angle_alpha 90.00
_cell_angle_beta 90.00
_cell_angle_gamma 90.00
_cell_formula_units_Z 8
_cell_length_a 16.854(3)
_cell_length_b 16.854(3)
_cell_length_c 18.943(4)
_cell_measurement_temperature 273(2)
_cell_volume 5380.9(18)
_computing_structure_refinement 'SHELXL-97 (Sheldrick, 1997)'
_computing_structure_solution 'SHELXS-97 (Sheldrick, 1990)'
_diffrn_ambient_temperature 273(2)
_diffrn_measured_fraction_theta_full 0.998
_diffrn_measured_fraction_theta_max 0.998
_diffrn_radiation_monochromator graphite
_diffrn_radiation_source 'fine-focus sealed tube'
_diffrn_radiation_type MoK\a
_diffrn_radiation_wavelength 0.71073
_diffrn_reflns_av_R_equivalents 0.0607
_diffrn_reflns_av_sigmaI/netI 0.0480
_diffrn_reflns_limit_h_max 18
_diffrn_reflns_limit_h_min -18
_diffrn_reflns_limit_k_max 18
_diffrn_reflns_limit_k_min -18
_diffrn_reflns_limit_l_max 21
_diffrn_reflns_limit_l_min -21
_diffrn_reflns_number 16462
_diffrn_reflns_theta_full 23.27
_diffrn_reflns_theta_max 23.27
_diffrn_reflns_theta_min 1.62
_exptl_absorpt_coefficient_mu 0.213
_exptl_crystal_density_diffrn 1.078
_exptl_crystal_density_method 'not measured'
_exptl_crystal_F_000 1904
_refine_diff_density_max 0.521
_refine_diff_density_min -0.167
_refine_diff_density_rms 0.074
_refine_ls_extinction_method none
_refine_ls_goodness_of_fit_ref 1.283
_refine_ls_hydrogen_treatment mixed
_refine_ls_matrix_type full
_refine_ls_number_parameters 124
_refine_ls_number_reflns 1936
_refine_ls_number_restraints 0
_refine_ls_restrained_S_all 1.283
_refine_ls_R_factor_all 0.1410
_refine_ls_R_factor_gt 0.0850
_refine_ls_shift/su_max 0.317
_refine_ls_shift/su_mean 0.069
_refine_ls_structure_factor_coef Fsqd
_refine_ls_weighting_details 'calc w=1/[\s^2^(Fo^2^)+(0.1000P)^2^+0.0000P] where P=(Fo^2^+2Fc^2^)/3'
_refine_ls_weighting_scheme calc
_refine_ls_wR_factor_gt 0.2348
_refine_ls_wR_factor_ref 0.2567
_reflns_number_gt 947
_reflns_number_total 1936
_reflns_threshold_expression >2sigma(I)
_cod_data_source_file cg050162csi20050909_024735.cif
_cod_data_source_block gls1b
_cod_original_cell_volume 5381.1(16)
_cod_database_code 4505197

loop_
_symmetry_equiv_pos_as_xyz
'x, y, z'
'-x+1/2, -y, z+1/2'
'-y+3/4, x+1/4, z+1/4'
'y+3/4, -x+3/4, z+3/4'
'x+1/2, y+1/2, z+1/2'
'-x+1, -y+1/2, z+1'
'-y+5/4, x+3/4, z+3/4'
'y+5/4, -x+5/4, z+5/4'
'-x, -y, -z'
'x-1/2, y, -z-1/2'
'y-3/4, -x-1/4, -z-1/4'
'-y-3/4, x-3/4, -z-3/4'
'-x+1/2, -y+1/2, -z+1/2'
'x, y+1/2, -z'
'y-1/4, -x+1/4, -z+1/4'
'-y-1/4, x-1/4, -z-1/4'

loop_
_atom_site_label
_atom_site_type_symbol
_atom_site_fract_x
_atom_site_fract_y
_atom_site_fract_z
_atom_site_U_iso_or_equiv
_atom_site_adp_type
_atom_site_occupancy
_atom_site_symmetry_multiplicity
_atom_site_calc_flag
_atom_site_refinement_flags
S1 S 0.55727(10) 0.51928(9) 0.12942(8) 0.0990(8) Uani 1 1 d .
N2 N 0.6433(3) 0.6299(3) 0.0671(3) 0.0900(14) Uani 1 1 d .
H2A H 0.6690 0.6740 0.0689 0.108 Uiso 1 1 calc R
N3 N 0.6194(2) 0.6530(3) 0.1817(3) 0.0857(14) Uani 1 1 d .
H3A H 0.6410 0.6984 0.1741 0.103 Uiso 1 1 calc R
C1 C 0.5000 0.7500 0.2501(4) 0.075(2) Uani 1 2 d S
C4 C 0.6090(3) 0.6054(3) 0.1273(3) 0.0793(16) Uani 1 1 d .
C5 C 0.5476(3) 0.6966(3) 0.2879(3) 0.0800(16) Uani 1 1 d .
C6 C 0.5968(3) 0.6338(3) 0.2527(3) 0.0955(18) Uani 1 1 d .
H6A H 0.6445 0.6252 0.2804 0.115 Uiso 1 1 calc R
H6B H 0.5672 0.5845 0.2522 0.115 Uiso 1 1 calc R
C7 C 0.5467(3) 0.6981(4) 0.3618(3) 0.1000(19) Uani 1 1 d .
H7A H 0.5789 0.6628 0.3863 0.120 Uiso 1 1 calc R
C8 C 0.5000 0.7500 0.3996(4) 0.101(3) Uani 1 2 d S
C9 C 0.6415(4) 0.5895(4) -0.0009(3) 0.111(2) Uani 1 1 d .
H9A H 0.5899 0.5967 -0.0227 0.133 Uiso 1 1 calc R
H9B H 0.6499 0.5331 0.0060 0.133 Uiso 1 1 calc R
C10 C 0.5000 0.7500 0.4822(5) 0.181(6) Uani 1 2 d S
C11 C 0.7071(5) 0.6233(4) -0.0503(4) 0.137(3) Uani 1 1 d .
H11A H 0.6968 0.6792 -0.0580 0.164 Uiso 1 1 calc R
H11B H 0.7578 0.6188 -0.0266 0.164 Uiso 1 1 calc R
C12 C 0.7126(6) 0.5853(6) -0.1166(4) 0.181(4) Uani 1 1 d .
H12A H 0.6622 0.5912 -0.1409 0.217 Uiso 1 1 calc R
H12B H 0.7211 0.5291 -0.1089 0.217 Uiso 1 1 calc R
C13 C 0.5684(6) 0.7759(8) 0.5126(4) 0.261(7) Uani 1 1 d .
H13A H 0.5630 0.7744 0.5631 0.392 Uiso 1 1 calc R
H13B H 0.5789 0.8293 0.4978 0.392 Uiso 1 1 calc R
H13C H 0.6115 0.7422 0.4985 0.392 Uiso 1 1 calc R
C14 C 0.7805(7) 0.6175(9) -0.1662(6) 0.342(11) Uani 1 1 d .
H14A H 0.7798 0.5888 -0.2100 0.513 Uiso 1 1 calc R
H14B H 0.8309 0.6103 -0.1435 0.513 Uiso 1 1 calc R
H14C H 0.7721 0.6729 -0.1752 0.513 Uiso 1 1 calc R

loop_
_atom_site_aniso_label
_atom_site_aniso_U_11
_atom_site_aniso_U_22
_atom_site_aniso_U_33
_atom_site_aniso_U_23
_atom_site_aniso_U_13
_atom_site_aniso_U_12
S1 0.0954(12) 0.0802(11) 0.1215(15) -0.0065(9) 0.0121(10) -0.0003(8)
N2 0.098(4) 0.078(3) 0.094(4) -0.007(3) 0.012(3) 0.001(3)
N3 0.088(3) 0.084(3) 0.085(3) -0.014(3) 0.011(3) 0.005(2)
C1 0.063(5) 0.081(5) 0.081(5) 0.000 0.000 -0.001(4)
C4 0.064(3) 0.083(4) 0.091(4) 0.001(4) 0.004(3) 0.014(3)
C5 0.064(3) 0.106(4) 0.070(4) -0.005(3) 0.001(3) 0.001(3)
C6 0.088(4) 0.106(5) 0.092(5) -0.007(4) -0.008(4) 0.018(4)
C7 0.075(4) 0.138(6) 0.087(5) 0.018(4) 0.001(3) 0.011(4)
C8 0.079(6) 0.149(8) 0.074(6) 0.000 0.000 0.011(6)
C9 0.126(5) 0.098(5) 0.107(5) -0.014(4) 0.027(4) 0.005(4)
C10 0.116(9) 0.36(2) 0.066(7) 0.000 0.000 0.025(11)
C11 0.187(8) 0.117(6) 0.106(5) -0.017(5) 0.020(5) -0.002(5)
C12 0.193(9) 0.203(10) 0.147(8) -0.063(7) 0.019(7) -0.021(7)
C13 0.207(10) 0.48(2) 0.095(6) -0.036(8) -0.025(6) -0.135(12)
C14 0.330(17) 0.51(2) 0.185(10) -0.113(13) 0.151(11) -0.256(18)

loop_
_atom_type_symbol
_atom_type_description
_atom_type_scat_dispersion_real
_atom_type_scat_dispersion_imag
_atom_type_scat_source
C C 0.0033 0.0016 'International Tables Vol C Tables 4.2.6.8 and 6.1.1.4'
H H 0.0000 0.0000 'International Tables Vol C Tables 4.2.6.8 and 6.1.1.4'
N N 0.0061 0.0033 'International Tables Vol C Tables 4.2.6.8 and 6.1.1.4'
S S 0.1246 0.1234 'International Tables Vol C Tables 4.2.6.8 and 6.1.1.4'

loop_
_geom_angle_atom_site_label_1
_geom_angle_atom_site_label_2
_geom_angle_atom_site_label_3
_geom_angle
_geom_angle_site_symmetry_1
_geom_angle_site_symmetry_3
C4 N2 C9 126.7(5) . .
C4 N3 C6 124.1(5) . .
C5 C1 C5 118.5(7) . 6_564
N3 C4 N2 114.8(5) . .
N3 C4 S1 124.9(5) . .
N2 C4 S1 120.4(5) . .
C7 C5 C1 119.5(6) . .
C7 C5 C6 117.7(5) . .
C1 C5 C6 122.7(5) . .
N3 C6 C5 113.9(5) . .
C8 C7 C5 122.5(6) . .
C7 C8 C7 117.4(8) 6_564 .
C7 C8 C10 121.3(4) 6_564 .
C7 C8 C10 121.3(4) . .
N2 C9 C11 110.2(6) . .
C13 C10 C13 129.9(11) . 6_564
C13 C10 C8 115.1(6) . .
C13 C10 C8 115.1(6) 6_564 .
C12 C11 C9 114.6(7) . .
C11 C12 C14 114.9(8) . .

loop_
_geom_bond_atom_site_label_1
_geom_bond_atom_site_label_2
_geom_bond_distance
_geom_bond_site_symmetry_2
S1 C4 1.694(6) .
N2 C4 1.344(6) .
N2 C9 1.458(7) .
N3 C4 1.317(6) .
N3 C6 1.434(6) .
C1 C5 1.403(6) .
C1 C5 1.403(6) 6_564
C5 C7 1.400(7) .
C5 C6 1.501(7) .
C7 C8 1.377(7) .
C8 C7 1.377(7) 6_564
C8 C10 1.566(12) .
C9 C11 1.556(8) .
C10 C13 1.360(9) .
C10 C13 1.360(9) 6_564
C11 C12 1.412(8) .
C12 C14 1.577(11) .
